data_1562550
loop_
_publ_author_name
'Lindenau, Kevin'
'Jannsen, Nora'
'Rippke, Mirko'
'Al Hamwi, Hanan'
'Selle, Carmen'
'Drexler, Hans-Joachim'
'Spannenberg, Anke'
'Sawall, Mathias'
'Neymeyr, Klaus'
'Heller, Detlef'
'Rei\&s, Fabian'
'Beweries, Torsten'

_publ_section_title
;
 Mechanistic insights into dehydrocoupling of amine boranes using
 dinuclear zirconocene complexes
;
_journal_issue 12
_journal_name_full 'Catalysis Science &amp; Technology'
_journal_page_first 4034
_journal_page_last 4050
_journal_paper_doi 10.1039/D1CY00531F
_journal_volume 11
_journal_year 2021
_chemical_formula_sum 'C33 H40 Si Zr2'
_chemical_formula_weight 647.18
_space_group_crystal_system monoclinic
_space_group_IT_number 14
_space_group_name_Hall '-P 2yn'
_space_group_name_H-M_alt 'P 1 21/n 1'
_atom_sites_solution_hydrogens mixed
_audit_creation_method SHELXL-2018/3
_audit_update_record
;
2021-03-11 deposited with the CCDC.	2021-04-28 downloaded from the CCDC.
;
_cell_angle_alpha 90
_cell_angle_beta 100.188(2)
_cell_angle_gamma 90
_cell_formula_units_Z 4
_cell_length_a 8.3405(2)
_cell_length_b 25.5764(6)
_cell_length_c 14.2103(4)
_cell_measurement_reflns_used 24573
_cell_measurement_temperature 150(2)
_cell_measurement_theta_max 29.51
_cell_measurement_theta_min 1.55
_cell_volume 2983.54(13)
_computing_cell_refinement X-AREA
_computing_data_collection 'X-AREA (Stoe & Cie, 2012)'
_computing_data_reduction X-AREA
_computing_structure_refinement 'SHELXL-2018/3 (Sheldrick, 2015)'
_computing_structure_solution 'SHELXS-97 (Sheldrick, 2008)'
_diffrn_ambient_temperature 150(2)
_diffrn_measured_fraction_theta_full 1.000
_diffrn_measured_fraction_theta_max 1.000
_diffrn_measurement_device_type 'STOE-IPDS II'
_diffrn_measurement_method 'omega scans'
_diffrn_radiation_monochromator graphite
_diffrn_radiation_source 'fine-focus sealed tube'
_diffrn_radiation_type MoK\a
_diffrn_radiation_wavelength 0.71073
_diffrn_reflns_av_R_equivalents 0.0255
_diffrn_reflns_av_unetI/netI 0.0176
_diffrn_reflns_Laue_measured_fraction_full 1.000
_diffrn_reflns_Laue_measured_fraction_max 1.000
_diffrn_reflns_limit_h_max 11
_diffrn_reflns_limit_h_min -11
_diffrn_reflns_limit_k_max 34
_diffrn_reflns_limit_k_min -34
_diffrn_reflns_limit_l_max 19
_diffrn_reflns_limit_l_min -19
_diffrn_reflns_number 54638
_diffrn_reflns_point_group_measured_fraction_full 1.000
_diffrn_reflns_point_group_measured_fraction_max 1.000
_diffrn_reflns_theta_full 25.242
_diffrn_reflns_theta_max 29.000
_diffrn_reflns_theta_min 1.592
_exptl_absorpt_coefficient_mu 0.758
_exptl_absorpt_correction_T_max 0.93
_exptl_absorpt_correction_T_min 0.73
_exptl_absorpt_correction_type multi-scan
_exptl_absorpt_process_details 'LANA (Stoe & Cie, 2012)'
_exptl_crystal_colour red
_exptl_crystal_density_diffrn 1.441
_exptl_crystal_description plate
_exptl_crystal_F_000 1328
_exptl_crystal_size_max 0.450
_exptl_crystal_size_mid 0.170
_exptl_crystal_size_min 0.100
_refine_diff_density_max 0.526
_refine_diff_density_min -0.397
_refine_diff_density_rms 0.067
_refine_ls_extinction_method none
_refine_ls_goodness_of_fit_ref 1.028
_refine_ls_hydrogen_treatment mixed
_refine_ls_matrix_type full
_refine_ls_number_parameters 365
_refine_ls_number_reflns 7938
_refine_ls_number_restraints 3
_refine_ls_restrained_S_all 1.033
_refine_ls_R_factor_all 0.0326
_refine_ls_R_factor_gt 0.0265
_refine_ls_shift/su_max 0.001
_refine_ls_shift/su_mean 0.000
_refine_ls_structure_factor_coef Fsqd
_refine_ls_weighting_details 'w=1/[\s^2^(Fo^2^)+(0.0485P)^2^+0.0281P] where P=(Fo^2^+2Fc^2^)/3'
_refine_ls_weighting_scheme calc
_refine_ls_wR_factor_gt 0.0697
_refine_ls_wR_factor_ref 0.0712
_reflns_Friedel_coverage 0.000
_reflns_number_gt 6546
_reflns_number_total 7938
_reflns_threshold_expression 'I > 2\s(I)'
_cod_data_source_file d1cy00531f3.cif
_cod_data_source_block ks1520
_cod_depositor_comments 'Adding full bibliography for 1562548--1562551.cif.'
_cod_original_sg_symbol_H-M 'P 21/n'
_cod_database_code 1562550
_shelx_shelxl_version_number 2018/3
_shelx_space_group_comment
;
The symmetry employed for this shelxl refinement is uniquely defined
by the following loop, which should always be used as a source of
symmetry information in preference to the above space-group names.
They are only intended as comments.
;

loop_
_space_group_symop_operation_xyz
'x, y, z'
'-x+1/2, y+1/2, -z+1/2'
'-x, -y, -z'
'x-1/2, -y-1/2, z-1/2'

loop_
_atom_site_label
_atom_site_type_symbol
_atom_site_fract_x
_atom_site_fract_y
_atom_site_fract_z
_atom_site_U_iso_or_equiv
_atom_site_adp_type
_atom_site_occupancy
_atom_site_site_symmetry_order
_atom_site_calc_flag
_atom_site_refinement_flags_posn
_atom_site_refinement_flags_adp
_atom_site_refinement_flags_occupancy
_atom_site_disorder_assembly
_atom_site_disorder_group
C1 C 0.0064(2) 0.21245(6) 0.52510(11) 0.0251(3) Uani 1 1 d D . . . .
H1A H 0.011(3) 0.2093(8) 0.4628(11) 0.038 Uiso 1 1 d D U . . .
H1B H -0.0933(19) 0.2112(8) 0.5300(15) 0.038 Uiso 1 1 d D U . . .
H1C H 0.044(2) 0.2453(6) 0.5339(14) 0.038 Uiso 1 1 d D U . . .
C2 C 0.25880(19) 0.11188(6) 0.58324(11) 0.0282(3) Uani 1 1 d . . . . .
C3 C 0.2989(2) 0.09753(6) 0.67026(12) 0.0293(3) Uani 1 1 d . . . . .
C4 C 0.5805(3) 0.07295(9) 0.83113(16) 0.0546(6) Uani 1 1 d . . . . .
H4A H 0.648838 0.097012 0.801855 0.082 Uiso 1 1 calc R U . . .
H4B H 0.647977 0.044596 0.863267 0.082 Uiso 1 1 calc R U . . .
H4C H 0.529277 0.091915 0.877919 0.082 Uiso 1 1 calc R U . . .
C5 C 0.2867(3) 0.00137(9) 0.79413(18) 0.0570(6) Uani 1 1 d . . . . .
H5A H 0.241692 0.020952 0.842731 0.085 Uiso 1 1 calc R U . . .
H5B H 0.350775 -0.028201 0.824299 0.085 Uiso 1 1 calc R U . . .
H5C H 0.197537 -0.011649 0.745469 0.085 Uiso 1 1 calc R U . . .
C6 C 0.5177(4) 0.00616(10) 0.6523(2) 0.0690(7) Uani 1 1 d . . . . .
H6A H 0.433494 -0.008436 0.602296 0.103 Uiso 1 1 calc R U . . .
H6B H 0.580988 -0.022352 0.686859 0.103 Uiso 1 1 calc R U . . .
H6C H 0.590173 0.028716 0.622958 0.103 Uiso 1 1 calc R U . . .
C12 C -0.1606(2) 0.17395(8) 0.70326(15) 0.0432(4) Uani 1 1 d . . . . .
H12 H -0.217333 0.205518 0.684411 0.052 Uiso 1 1 calc R U . . .
C13 C -0.0668(3) 0.16344(8) 0.79256(15) 0.0435(4) Uani 1 1 d . . . . .
H13 H -0.051671 0.186316 0.846073 0.052 Uiso 1 1 calc R U . . .
C14 C 0.0016(3) 0.11333(8) 0.79015(14) 0.0420(4) Uani 1 1 d . . . . .
H14 H 0.074111 0.096958 0.840627 0.050 Uiso 1 1 calc R U . . .
C15 C -0.0569(2) 0.09183(7) 0.69946(14) 0.0395(4) Uani 1 1 d . . . . .
H15 H -0.033080 0.057911 0.678431 0.047 Uiso 1 1 calc R U . . .
C16 C -0.1558(2) 0.12896(8) 0.64586(14) 0.0414(4) Uani 1 1 d . . . . .
H16 H -0.210674 0.124799 0.581771 0.050 Uiso 1 1 calc R U . . .
C22 C -0.0494(2) 0.11734(8) 0.30956(13) 0.0423(4) Uani 1 1 d . . . . .
H22 H -0.076538 0.141216 0.257990 0.051 Uiso 1 1 calc R U . . .
C23 C -0.1259(2) 0.11352(8) 0.38888(14) 0.0422(4) Uani 1 1 d . . . . .
H23 H -0.215343 0.134051 0.400452 0.051 Uiso 1 1 calc R U . . .
C24 C -0.0477(2) 0.07399(7) 0.44878(13) 0.0401(4) Uani 1 1 d . . . . .
H24 H -0.074446 0.063189 0.508067 0.048 Uiso 1 1 calc R U . . .
C25 C 0.0773(2) 0.05330(7) 0.40523(14) 0.0397(4) Uani 1 1 d . . . . .
H25 H 0.150452 0.026145 0.430003 0.048 Uiso 1 1 calc R U . . .
C26 C 0.0746(2) 0.07972(8) 0.31931(13) 0.0410(4) Uani 1 1 d . . . . .
H26 H 0.145012 0.073333 0.274809 0.049 Uiso 1 1 calc R U . . .
Si1 Si 0.42003(6) 0.04513(2) 0.73691(4) 0.03628(11) Uani 1 1 d . . . . .
Zr1 Zr 0.13092(2) 0.16926(2) 0.67622(2) 0.02802(5) Uani 1 1 d . . . . .
Zr2 Zr 0.16206(2) 0.14511(2) 0.44810(2) 0.02618(5) Uani 1 1 d . . . . .
C7A C 0.3924(8) 0.2262(4) 0.6960(5) 0.047(2) Uani 0.437(14) 1 d G . P A 1
H7A H 0.463800 0.221916 0.651408 0.056 Uiso 0.437(14) 1 calc R U P A 1
C8A C 0.2633(10) 0.2611(2) 0.6878(5) 0.044(2) Uani 0.437(14) 1 d G . P A 1
H8A H 0.230768 0.284846 0.636563 0.053 Uiso 0.437(14) 1 calc R U P A 1
C9A C 0.1900(7) 0.2552(3) 0.7675(7) 0.047(3) Uani 0.437(14) 1 d G . P A 1
H9A H 0.098451 0.274196 0.780395 0.056 Uiso 0.437(14) 1 calc R U P A 1
C10A C 0.2738(12) 0.2167(3) 0.8249(4) 0.051(2) Uani 0.437(14) 1 d G . P A 1
H10A H 0.249705 0.204684 0.884133 0.061 Uiso 0.437(14) 1 calc R U P A 1
C11A C 0.3988(9) 0.1988(3) 0.7808(7) 0.050(3) Uani 0.437(14) 1 d G . P A 1
H11A H 0.475510 0.172376 0.804418 0.060 Uiso 0.437(14) 1 calc R U P A 1
C7B C 0.3301(10) 0.2447(3) 0.6807(3) 0.053(2) Uani 0.563(14) 1 d G . P A 2
H7B H 0.357166 0.255804 0.621652 0.063 Uiso 0.563(14) 1 calc R U P A 2
C8B C 0.2037(8) 0.26422(14) 0.7229(6) 0.0490(19) Uani 0.563(14) 1 d G . P A 2
H8B H 0.129436 0.290999 0.697620 0.059 Uiso 0.563(14) 1 calc R U P A 2
C9B C 0.2053(6) 0.2375(3) 0.8087(5) 0.0503(19) Uani 0.563(14) 1 d G . P A 2
H9B H 0.132378 0.242957 0.852083 0.060 Uiso 0.563(14) 1 calc R U P A 2
C10B C 0.3328(9) 0.2015(2) 0.8195(4) 0.0456(16) Uani 0.563(14) 1 d G . P A 2
H10B H 0.361932 0.178072 0.871576 0.055 Uiso 0.563(14) 1 calc R U P A 2
C11B C 0.4099(6) 0.2059(2) 0.7404(6) 0.047(2) Uani 0.563(14) 1 d G . P A 2
H11B H 0.500855 0.186006 0.729154 0.056 Uiso 0.563(14) 1 calc R U P A 2
C17A C 0.4186(5) 0.14839(13) 0.3765(3) 0.0419(3) Uani 0.420(3) 1 d G . P B 1
H17A H 0.465333 0.116295 0.361217 0.050 Uiso 0.420(3) 1 calc R U P B 1
C18A C 0.3002(5) 0.17744(16) 0.3154(2) 0.0419(3) Uani 0.420(3) 1 d G . P B 1
H18A H 0.252976 0.168440 0.251676 0.050 Uiso 0.420(3) 1 calc R U P B 1
C19A C 0.2641(5) 0.22216(15) 0.3653(3) 0.0419(3) Uani 0.420(3) 1 d G . P B 1
H19A H 0.188182 0.248685 0.341110 0.050 Uiso 0.420(3) 1 calc R U P B 1
C20A C 0.3602(5) 0.22073(14) 0.4571(3) 0.0419(3) Uani 0.420(3) 1 d G . P B 1
H20A H 0.360494 0.246131 0.505917 0.050 Uiso 0.420(3) 1 calc R U P B 1
C21A C 0.4556(5) 0.17514(14) 0.4640(3) 0.0419(3) Uani 0.420(3) 1 d G . P B 1
H21A H 0.531796 0.164315 0.518343 0.050 Uiso 0.420(3) 1 calc R U P B 1
C17B C 0.4541(3) 0.14519(9) 0.4246(2) 0.0419(3) Uani 0.580(3) 1 d G . P B 2
H17B H 0.518089 0.114822 0.442011 0.050 Uiso 0.580(3) 1 calc R U P B 2
C18B C 0.3573(4) 0.15497(11) 0.33477(19) 0.0419(3) Uani 0.580(3) 1 d G . P B 2
H18B H 0.344366 0.132362 0.280905 0.050 Uiso 0.580(3) 1 calc R U P B 2
C19B C 0.2829(3) 0.20408(11) 0.33872(18) 0.0419(3) Uani 0.580(3) 1 d G . P B 2
H19B H 0.210967 0.220481 0.288002 0.050 Uiso 0.580(3) 1 calc R U P B 2
C20B C 0.3338(4) 0.22466(10) 0.43098(19) 0.0419(3) Uani 0.580(3) 1 d G . P B 2
H20B H 0.302266 0.257396 0.453491 0.050 Uiso 0.580(3) 1 calc R U P B 2
C21B C 0.4396(3) 0.18826(10) 0.48404(18) 0.0419(3) Uani 0.580(3) 1 d G . P B 2
H21B H 0.492073 0.192097 0.548680 0.050 Uiso 0.580(3) 1 calc R U P B 2
C27A C 0.5601(2) 0.38989(9) 0.55726(16) 0.0551(8) Uani 0.759(3) 1 d G . P C 1
C28A C 0.6317(3) 0.34065(7) 0.56512(18) 0.0583(8) Uani 0.759(3) 1 d G . P C 1
H28A H 0.566010 0.310324 0.565383 0.070 Uiso 0.759(3) 1 calc R U P C 1
C29A C 0.7995(3) 0.33577(8) 0.57260(19) 0.0671(10) Uani 0.759(3) 1 d G . P C 1
H29A H 0.848428 0.302108 0.577967 0.081 Uiso 0.759(3) 1 calc R U P C 1
C30A C 0.8956(2) 0.38013(12) 0.5722(2) 0.0711(12) Uani 0.759(3) 1 d G . P C 1
H30A H 1.010277 0.376794 0.577322 0.085 Uiso 0.759(3) 1 calc R U P C 1
C31A C 0.8240(4) 0.42938(9) 0.5644(2) 0.0812(15) Uani 0.759(3) 1 d G . P C 1
H31A H 0.889708 0.459697 0.564093 0.097 Uiso 0.759(3) 1 calc R U P C 1
C32A C 0.6562(4) 0.43426(7) 0.5569(2) 0.0748(14) Uani 0.759(3) 1 d G . P C 1
H32A H 0.607289 0.467913 0.551508 0.090 Uiso 0.759(3) 1 calc R U P C 1
C33A C 0.3808(6) 0.3940(3) 0.5460(3) 0.0967(17) Uani 0.759(3) 1 d . . P C 1
H33A H 0.348857 0.430937 0.541435 0.145 Uiso 0.759(3) 1 calc R U P C 1
H33B H 0.330149 0.375707 0.487682 0.145 Uiso 0.759(3) 1 calc R U P C 1
H33C H 0.344476 0.378151 0.601397 0.145 Uiso 0.759(3) 1 calc R U P C 1
C27B C 0.7771(7) 0.3825(3) 0.5699(5) 0.056(3) Uani 0.241(3) 1 d G . P C 2
C28B C 0.7544(8) 0.4358(3) 0.5810(6) 0.050(3) Uani 0.241(3) 1 d G . P C 2
H28B H 0.845875 0.458437 0.594809 0.059 Uiso 0.241(3) 1 calc R U P C 2
C29B C 0.5977(9) 0.4561(2) 0.5718(6) 0.071(3) Uani 0.241(3) 1 d G . P C 2
H29B H 0.582177 0.492536 0.579417 0.085 Uiso 0.241(3) 1 calc R U P C 2
C30B C 0.4638(7) 0.4230(3) 0.5516(5) 0.063(3) Uani 0.241(3) 1 d G . P C 2
H30B H 0.356757 0.436851 0.545356 0.076 Uiso 0.241(3) 1 calc R U P C 2
C31B C 0.4866(8) 0.3697(3) 0.5405(5) 0.0551(8) Uani 0.241(3) 1 d G . P C 2
H31B H 0.395035 0.347067 0.526685 0.066 Uiso 0.241(3) 1 calc R U P C 2
C32B C 0.6432(9) 0.3494(2) 0.5497(6) 0.0583(8) Uani 0.241(3) 1 d G . P C 2
H32B H 0.658733 0.312966 0.542076 0.070 Uiso 0.241(3) 1 calc R U P C 2
C33B C 0.9477(19) 0.3614(9) 0.5845(11) 0.0967(17) Uani 0.241(3) 1 d . . P C 2
H33D H 0.944283 0.323449 0.574301 0.145 Uiso 0.241(3) 1 calc R U P C 2
H33E H 1.007411 0.377857 0.538861 0.145 Uiso 0.241(3) 1 calc R U P C 2
H33F H 1.002831 0.368979 0.649832 0.145 Uiso 0.241(3) 1 calc R U P C 2

loop_
_atom_site_aniso_label
_atom_site_aniso_U_11
_atom_site_aniso_U_22
_atom_site_aniso_U_33
_atom_site_aniso_U_23
_atom_site_aniso_U_13
_atom_site_aniso_U_12
C1 0.0248(7) 0.0208(6) 0.0289(7) -0.0008(5) 0.0028(6) 0.0027(5)
C2 0.0258(8) 0.0275(7) 0.0309(7) -0.0016(6) 0.0042(6) 0.0028(6)
C3 0.0270(8) 0.0293(7) 0.0312(7) -0.0029(6) 0.0036(6) 0.0009(6)
C4 0.0425(12) 0.0585(13) 0.0551(13) 0.0126(10) -0.0124(10) -0.0070(9)
C5 0.0465(12) 0.0473(11) 0.0723(15) 0.0240(11) -0.0029(11) -0.0071(9)
C6 0.0720(17) 0.0566(14) 0.0778(17) -0.0010(12) 0.0118(14) 0.0325(13)
C12 0.0344(10) 0.0455(10) 0.0527(11) -0.0040(8) 0.0161(9) 0.0039(8)
C13 0.0429(11) 0.0489(10) 0.0428(10) -0.0117(8) 0.0194(9) -0.0018(8)
C14 0.0423(11) 0.0488(10) 0.0377(9) 0.0007(8) 0.0147(8) -0.0008(8)
C15 0.0392(10) 0.0390(9) 0.0449(10) -0.0063(7) 0.0203(8) -0.0082(7)
C16 0.0297(9) 0.0550(11) 0.0413(9) -0.0075(8) 0.0114(8) -0.0079(8)
C22 0.0428(11) 0.0455(10) 0.0343(9) 0.0018(7) -0.0054(8) -0.0026(8)
C23 0.0280(9) 0.0470(10) 0.0496(11) -0.0150(8) 0.0014(8) -0.0014(7)
C24 0.0474(11) 0.0405(9) 0.0328(8) -0.0066(7) 0.0086(8) -0.0168(8)
C25 0.0434(11) 0.0291(8) 0.0430(10) -0.0068(7) -0.0024(8) -0.0011(7)
C26 0.0409(10) 0.0483(10) 0.0340(9) -0.0128(7) 0.0072(8) -0.0050(8)
Si1 0.0325(3) 0.0337(2) 0.0395(3) 0.00631(19) -0.0023(2) 0.00293(18)
Zr1 0.02587(8) 0.02795(8) 0.03001(8) -0.00547(5) 0.00429(6) -0.00003(5)
Zr2 0.02603(8) 0.02641(8) 0.02606(8) 0.00166(5) 0.00445(6) -0.00033(5)
C7A 0.036(4) 0.053(6) 0.050(5) -0.020(4) 0.005(4) -0.014(3)
C8A 0.041(5) 0.036(4) 0.054(5) -0.008(3) 0.000(3) -0.011(3)
C9A 0.044(3) 0.039(5) 0.061(7) -0.026(4) 0.019(5) -0.009(3)
C10A 0.047(7) 0.060(6) 0.041(3) -0.016(3) -0.007(4) -0.011(4)
C11A 0.037(5) 0.048(3) 0.058(7) -0.021(4) -0.016(4) 0.002(3)
C7B 0.063(6) 0.054(5) 0.041(2) -0.006(3) 0.007(4) -0.031(4)
C8B 0.048(4) 0.030(2) 0.065(6) -0.014(3) -0.001(3) -0.002(2)
C9B 0.042(4) 0.063(6) 0.049(4) -0.028(3) 0.016(3) -0.019(3)
C10B 0.042(5) 0.047(4) 0.043(3) -0.001(3) -0.006(3) -0.008(3)
C11B 0.031(2) 0.048(4) 0.060(6) -0.025(4) 0.009(3) -0.009(2)
C17A 0.0415(7) 0.0427(7) 0.0442(8) 0.0033(5) 0.0152(6) -0.0070(5)
C18A 0.0415(7) 0.0427(7) 0.0442(8) 0.0033(5) 0.0152(6) -0.0070(5)
C19A 0.0415(7) 0.0427(7) 0.0442(8) 0.0033(5) 0.0152(6) -0.0070(5)
C20A 0.0415(7) 0.0427(7) 0.0442(8) 0.0033(5) 0.0152(6) -0.0070(5)
C21A 0.0415(7) 0.0427(7) 0.0442(8) 0.0033(5) 0.0152(6) -0.0070(5)
C17B 0.0415(7) 0.0427(7) 0.0442(8) 0.0033(5) 0.0152(6) -0.0070(5)
C18B 0.0415(7) 0.0427(7) 0.0442(8) 0.0033(5) 0.0152(6) -0.0070(5)
C19B 0.0415(7) 0.0427(7) 0.0442(8) 0.0033(5) 0.0152(6) -0.0070(5)
C20B 0.0415(7) 0.0427(7) 0.0442(8) 0.0033(5) 0.0152(6) -0.0070(5)
C21B 0.0415(7) 0.0427(7) 0.0442(8) 0.0033(5) 0.0152(6) -0.0070(5)
C27A 0.057(2) 0.080(2) 0.0266(12) -0.0034(12) 0.0036(12) 0.0065(16)
C28A 0.074(2) 0.0455(14) 0.0561(18) 0.0019(13) 0.0148(14) -0.0115(13)
C29A 0.073(3) 0.0577(19) 0.073(2) -0.0119(16) 0.0189(19) 0.0144(17)
C30A 0.052(2) 0.109(4) 0.053(2) -0.003(2) 0.0113(19) -0.010(2)
C31A 0.088(4) 0.071(3) 0.076(3) 0.002(2) -0.009(3) -0.026(3)
C32A 0.111(4) 0.0433(19) 0.060(2) -0.0073(16) -0.011(2) 0.005(2)
C33A 0.069(3) 0.172(5) 0.0466(19) 0.011(3) 0.0041(18) 0.035(3)
C27B 0.079(8) 0.064(6) 0.025(4) -0.003(4) 0.006(4) 0.010(5)
C28B 0.050(7) 0.044(5) 0.059(7) 0.005(4) 0.020(6) -0.005(5)
C29B 0.096(10) 0.056(7) 0.055(6) -0.018(5) -0.006(6) 0.009(6)
C30B 0.080(9) 0.068(7) 0.039(5) -0.008(4) 0.002(5) 0.006(6)
C31B 0.057(2) 0.080(2) 0.0266(12) -0.0034(12) 0.0036(12) 0.0065(16)
C32B 0.074(2) 0.0455(14) 0.0561(18) 0.0019(13) 0.0148(14) -0.0115(13)
C33B 0.069(3) 0.172(5) 0.0466(19) 0.011(3) 0.0041(18) 0.035(3)

loop_
_atom_type_symbol
_atom_type_description
_atom_type_scat_dispersion_real
_atom_type_scat_dispersion_imag
_atom_type_scat_source
C C 0.0033 0.0016 'International Tables Vol C Tables 4.2.6.8 and 6.1.1.4'
H H 0.0000 0.0000 'International Tables Vol C Tables 4.2.6.8 and 6.1.1.4'
Si Si 0.0817 0.0704 'International Tables Vol C Tables 4.2.6.8 and 6.1.1.4'
Zr Zr -2.9673 0.5597 'International Tables Vol C Tables 4.2.6.8 and 6.1.1.4'

loop_
_geom_angle_atom_site_label_1
_geom_angle_atom_site_label_2
_geom_angle_atom_site_label_3
_geom_angle
_geom_angle_site_symmetry_1
_geom_angle_site_symmetry_3
_geom_angle_publ_flag
Zr1 C1 Zr2 84.40(5) . . ?
Zr1 C1 H1A 137.0(13) . . ?
Zr2 C1 H1A 52.7(13) . . ?
Zr1 C1 H1B 100.3(14) . . ?
Zr2 C1 H1B 126.8(14) . . ?
H1A C1 H1B 107.2(19) . . ?
Zr1 C1 H1C 102.4(13) . . ?
Zr2 C1 H1C 120.4(14) . . ?
H1A C1 H1C 98.3(18) . . ?
H1B C1 H1C 110.3(19) . . ?
C3 C2 Zr2 169.51(13) . . ?
C3 C2 Zr1 72.69(10) . . ?
Zr2 C2 Zr1 96.93(6) . . ?
C2 C3 Si1 137.32(13) . . ?
C2 C3 Zr1 75.60(10) . . ?
Si1 C3 Zr1 147.03(9) . . ?
Si1 C4 H4A 109.5 . . ?
Si1 C4 H4B 109.5 . . ?
H4A C4 H4B 109.5 . . ?
Si1 C4 H4C 109.5 . . ?
H4A C4 H4C 109.5 . . ?
H4B C4 H4C 109.5 . . ?
Si1 C5 H5A 109.5 . . ?
Si1 C5 H5B 109.5 . . ?
H5A C5 H5B 109.5 . . ?
Si1 C5 H5C 109.5 . . ?
H5A C5 H5C 109.5 . . ?
H5B C5 H5C 109.5 . . ?
Si1 C6 H6A 109.5 . . ?
Si1 C6 H6B 109.5 . . ?
H6A C6 H6B 109.5 . . ?
Si1 C6 H6C 109.5 . . ?
H6A C6 H6C 109.5 . . ?
H6B C6 H6C 109.5 . . ?
C13 C12 C16 107.43(18) . . ?
C13 C12 Zr1 74.31(12) . . ?
C16 C12 Zr1 75.41(11) . . ?
C13 C12 H12 126.3 . . ?
C16 C12 H12 126.3 . . ?
Zr1 C12 H12 116.2 . . ?
C12 C13 C14 108.57(17) . . ?
C12 C13 Zr1 73.77(11) . . ?
C14 C13 Zr1 74.00(11) . . ?
C12 C13 H13 125.7 . . ?
C14 C13 H13 125.7 . . ?
Zr1 C13 H13 118.4 . . ?
C13 C14 C15 107.59(18) . . ?
C13 C14 Zr1 73.86(11) . . ?
C15 C14 Zr1 75.74(11) . . ?
C13 C14 H14 126.2 . . ?
C15 C14 H14 126.2 . . ?
Zr1 C14 H14 116.4 . . ?
C16 C15 C14 108.07(17) . . ?
C16 C15 Zr1 73.82(11) . . ?
C14 C15 Zr1 72.39(11) . . ?
C16 C15 H15 126.0 . . ?
C14 C15 H15 126.0 . . ?
Zr1 C15 H15 119.7 . . ?
C15 C16 C12 108.27(18) . . ?
C15 C16 Zr1 74.81(11) . . ?
C12 C16 Zr1 72.39(11) . . ?
C15 C16 H16 125.9 . . ?
C12 C16 H16 125.9 . . ?
Zr1 C16 H16 118.8 . . ?
C23 C22 C26 107.91(17) . . ?
C23 C22 Zr2 75.13(10) . . ?
C26 C22 Zr2 73.25(10) . . ?
C23 C22 H22 126.0 . . ?
C26 C22 H22 126.0 . . ?
Zr2 C22 H22 117.6 . . ?
C22 C23 C24 108.08(17) . . ?
C22 C23 Zr2 72.75(11) . . ?
C24 C23 Zr2 73.55(10) . . ?
C22 C23 H23 126.0 . . ?
C24 C23 H23 126.0 . . ?
Zr2 C23 H23 119.6 . . ?
C23 C24 C25 107.76(17) . . ?
C23 C24 Zr2 74.17(10) . . ?
C25 C24 Zr2 72.63(10) . . ?
C23 C24 H24 126.1 . . ?
C25 C24 H24 126.1 . . ?
Zr2 C24 H24 119.0 . . ?
C26 C25 C24 107.76(17) . . ?
C26 C25 Zr2 73.58(10) . . ?
C24 C25 Zr2 74.84(10) . . ?
C26 C25 H25 126.1 . . ?
C24 C25 H25 126.1 . . ?
Zr2 C25 H25 117.5 . . ?
C25 C26 C22 108.48(18) . . ?
C25 C26 Zr2 74.01(10) . . ?
C22 C26 Zr2 74.15(11) . . ?
C25 C26 H26 125.8 . . ?
C22 C26 H26 125.8 . . ?
Zr2 C26 H26 118.0 . . ?
C3 Si1 C6 108.77(10) . . ?
C3 Si1 C4 110.63(9) . . ?
C6 Si1 C4 109.23(13) . . ?
C3 Si1 C5 110.31(9) . . ?
C6 Si1 C5 108.92(13) . . ?
C4 Si1 C5 108.96(11) . . ?
C3 Zr1 C2 31.70(6) . . ?
C3 Zr1 C1 119.01(5) . . ?
C2 Zr1 C1 87.33(5) . . ?
C3 Zr1 C11B 77.45(12) . . ?
C2 Zr1 C11B 87.36(11) . . ?
C1 Zr1 C11B 111.5(2) . . ?
C3 Zr1 C12 130.24(6) . . ?
C2 Zr1 C12 131.15(6) . . ?
C1 Zr1 C12 81.00(6) . . ?
C11B Zr1 C12 140.94(12) . . ?
C3 Zr1 C13 116.36(6) . . ?
C2 Zr1 C13 137.80(6) . . ?
C1 Zr1 C13 111.73(6) . . ?
C11B Zr1 C13 116.76(17) . . ?
C12 Zr1 C13 31.93(7) . . ?
C3 Zr1 C10B 88.11(17) . . ?
C2 Zr1 C10B 110.53(19) . . ?
C1 Zr1 C10B 131.90(10) . . ?
C11B Zr1 C10B 31.98(8) . . ?
C12 Zr1 C10B 112.42(19) . . ?
C13 Zr1 C10B 84.94(18) . . ?
C3 Zr1 C7B 101.8(2) . . ?
C2 Zr1 C7B 97.36(19) . . ?
C1 Zr1 C7B 81.65(15) . . ?
C11B Zr1 C7B 31.98(8) . . ?
C12 Zr1 C7B 127.0(2) . . ?
C13 Zr1 C7B 121.74(16) . . ?
C10B Zr1 C7B 52.78(12) . . ?
C3 Zr1 C14 84.57(6) . . ?
C2 Zr1 C14 107.02(6) . . ?
C1 Zr1 C14 130.13(6) . . ?
C11B Zr1 C14 116.6(2) . . ?
C12 Zr1 C14 53.27(7) . . ?
C13 Zr1 C14 32.15(7) . . ?
C10B Zr1 C14 88.17(13) . . ?
C7B Zr1 C14 139.63(10) . . ?
C3 Zr1 C10A 102.2(3) . . ?
C2 Zr1 C10A 124.9(3) . . ?
C1 Zr1 C10A 124.8(2) . . ?
C12 Zr1 C10A 99.9(2) . . ?
C13 Zr1 C10A 75.5(2) . . ?
C14 Zr1 C10A 85.90(15) . . ?
C3 Zr1 C9A 129.46(16) . . ?
C2 Zr1 C9A 139.08(15) . . ?
C1 Zr1 C9A 94.0(2) . . ?
C12 Zr1 C9A 89.22(14) . . ?
C13 Zr1 C9A 78.99(19) . . ?
C14 Zr1 C9A 103.1(2) . . ?
C10A Zr1 C9A 31.57(10) . . ?
C3 Zr1 C9B 119.79(17) . . ?
C2 Zr1 C9B 139.71(11) . . ?
C1 Zr1 C9B 110.1(2) . . ?
C11B Zr1 C9B 52.68(11) . . ?
C12 Zr1 C9B 88.30(10) . . ?
C13 Zr1 C9B 70.26(11) . . ?
C10B Zr1 C9B 31.74(7) . . ?
C7B Zr1 C9B 52.52(11) . . ?
C14 Zr1 C9B 89.46(16) . . ?
C2 Zr2 C26 114.24(6) . . ?
C2 Zr2 C25 83.70(6) . . ?
C26 Zr2 C25 32.41(6) . . ?
C2 Zr2 C18B 115.89(9) . . ?
C26 Zr2 C18B 74.54(7) . . ?
C25 Zr2 C18B 97.26(8) . . ?
C2 Zr2 C19B 132.25(7) . . ?
C26 Zr2 C19B 92.64(8) . . ?
C25 Zr2 C19B 122.90(8) . . ?
C18B Zr2 C19B 32.7 . . ?
C2 Zr2 C22 134.40(6) . . ?
C26 Zr2 C22 32.60(7) . . ?
C25 Zr2 C22 53.93(6) . . ?
C18B Zr2 C22 88.31(8) . . ?
C19B Zr2 C22 89.30(8) . . ?
C2 Zr2 C17B 84.18(8) . . ?
C26 Zr2 C17B 93.86(8) . . ?
C25 Zr2 C17B 101.96(7) . . ?
C18B Zr2 C17B 32.6 . . ?
C19B Zr2 C17B 53.93(8) . . ?
C22 Zr2 C17B 117.37(8) . . ?
C2 Zr2 C18A 131.11(11) . . ?
C26 Zr2 C18A 77.50(9) . . ?
C25 Zr2 C18A 105.88(10) . . ?
C22 Zr2 C18A 81.74(9) . . ?
C2 Zr2 C19A 129.02(9) . . ?
C26 Zr2 C19A 105.13(10) . . ?
C25 Zr2 C19A 136.56(10) . . ?
C22 Zr2 C19A 95.96(10) . . ?
C18A Zr2 C19A 32.41(7) . . ?
C2 Zr2 C1 91.34(5) . . ?
C26 Zr2 C1 132.18(6) . . ?
C25 Zr2 C1 127.12(6) . . ?
C18B Zr2 C1 130.97(8) . . ?
C19B Zr2 C1 98.79(8) . . ?
C22 Zr2 C1 100.96(6) . . ?
C17B Zr2 C1 129.95(7) . . ?
C18A Zr2 C1 116.10(10) . . ?
C19A Zr2 C1 84.89(10) . . ?
C2 Zr2 C20B 106.16(8) . . ?
C26 Zr2 C20B 124.58(8) . . ?
C25 Zr2 C20B 151.10(8) . . ?
C18B Zr2 C20B 53.89(8) . . ?
C19B Zr2 C20B 32.5 . . ?
C22 Zr2 C20B 119.07(8) . . ?
C17B Zr2 C20B 53.67(8) . . ?
C1 Zr2 C20B 80.55(7) . . ?
C2 Zr2 C24 82.01(6) . . ?
C26 Zr2 C24 53.57(6) . . ?
C25 Zr2 C24 32.52(7) . . ?
C18B Zr2 C24 127.33(7) . . ?
C19B Zr2 C24 142.38(7) . . ?
C22 Zr2 C24 53.57(6) . . ?
C17B Zr2 C24 133.52(7) . . ?
C18A Zr2 C24 130.46(9) . . ?
C19A Zr2 C24 148.96(9) . . ?
C1 Zr2 C24 94.60(6) . . ?
C20B Zr2 C24 170.49(8) . . ?
C2 Zr2 H1A 111.2(4) . . ?
C26 Zr2 H1A 119.7(5) . . ?
C25 Zr2 H1A 127.7(6) . . ?
C18B Zr2 H1A 117.1(5) . . ?
C19B Zr2 H1A 84.5(5) . . ?
C22 Zr2 H1A 87.1(5) . . ?
C17B Zr2 H1A 128.5(6) . . ?
C18A Zr2 H1A 100.3(5) . . ?
C19A Zr2 H1A 72.1(5) . . ?
C1 Zr2 H1A 19.8(4) . . ?
C20B Zr2 H1A 74.9(6) . . ?
C24 Zr2 H1A 97.8(6) . . ?
C11A C7A C8A 108.0 . . ?
C11A C7A Zr1 73.3(2) . . ?
C8A C7A Zr1 74.2(2) . . ?
C11A C7A H7A 126.0 . . ?
C8A C7A H7A 126.0 . . ?
Zr1 C7A H7A 118.4 . . ?
C9A C8A C7A 108.0 . . ?
C9A C8A Zr1 73.0(2) . . ?
C7A C8A Zr1 74.8(2) . . ?
C9A C8A H8A 126.0 . . ?
C7A C8A H8A 126.0 . . ?
Zr1 C8A H8A 118.1 . . ?
C10A C9A C8A 108.0 . . ?
C10A C9A Zr1 73.7(2) . . ?
C8A C9A Zr1 75.7(2) . . ?
C10A C9A H9A 126.0 . . ?
C8A C9A H9A 126.0 . . ?
Zr1 C9A H9A 116.7 . . ?
C9A C10A C11A 108.0 . . ?
C9A C10A Zr1 74.7(2) . . ?
C11A C10A Zr1 75.3(2) . . ?
C9A C10A H10A 126.0 . . ?
C11A C10A H10A 126.0 . . ?
Zr1 C10A H10A 116.1 . . ?
C7A C11A C10A 108.0 . . ?
C7A C11A Zr1 75.5(2) . . ?
C10A C11A Zr1 73.2(2) . . ?
C7A C11A H11A 126.0 . . ?
C10A C11A H11A 126.0 . . ?
Zr1 C11A H11A 117.2 . . ?
C8B C7B C11B 108.0 . . ?
C8B C7B Zr1 75.03(17) . . ?
C11B C7B Zr1 73.44(19) . . ?
C8B C7B H7B 126.0 . . ?
C11B C7B H7B 126.0 . . ?
Zr1 C7B H7B 117.5 . . ?
C7B C8B C9B 108.0 . . ?
C7B C8B Zr1 73.23(17) . . ?
C9B C8B Zr1 74.20(17) . . ?
C7B C8B H8B 126.0 . . ?
C9B C8B H8B 126.0 . . ?
Zr1 C8B H8B 118.5 . . ?
C10B C9B C8B 108.0 . . ?
C10B C9B Zr1 73.23(18) . . ?
C8B C9B Zr1 74.21(18) . . ?
C10B C9B H9B 126.0 . . ?
C8B C9B H9B 126.0 . . ?
Zr1 C9B H9B 118.5 . . ?
C9B C10B C11B 108.0 . . ?
C9B C10B Zr1 75.04(17) . . ?
C11B C10B Zr1 73.45(17) . . ?
C9B C10B H10B 126.0 . . ?
C11B C10B H10B 126.0 . . ?
Zr1 C10B H10B 117.5 . . ?
C7B C11B C10B 108.0 . . ?
C7B C11B Zr1 74.58(18) . . ?
C10B C11B Zr1 74.57(17) . . ?
C7B C11B H11B 126.0 . . ?
C10B C11B H11B 126.0 . . ?
Zr1 C11B H11B 116.9 . . ?
C21A C17A C18A 108.0 . . ?
C21A C17A Zr2 74.27(14) . . ?
C18A C17A Zr2 73.39(14) . . ?
C21A C17A H17A 126.0 . . ?
C18A C17A H17A 126.0 . . ?
Zr2 C17A H17A 118.3 . . ?
C19A C18A C17A 108.0 . . ?
C19A C18A Zr2 73.89(14) . . ?
C17A C18A Zr2 74.25(14) . . ?
C19A C18A H18A 126.0 . . ?
C17A C18A H18A 126.0 . . ?
Zr2 C18A H18A 117.8 . . ?
C18A C19A C20A 108.0 . . ?
C18A C19A Zr2 73.70(14) . . ?
C20A C19A Zr2 74.34(14) . . ?
C18A C19A H19A 126.0 . . ?
C20A C19A H19A 126.0 . . ?
Zr2 C19A H19A 117.9 . . ?
C21A C20A C19A 108.0 . . ?
C21A C20A Zr2 74.12(14) . . ?
C19A C20A Zr2 73.35(14) . . ?
C21A C20A H20A 126.0 . . ?
C19A C20A H20A 126.0 . . ?
Zr2 C20A H20A 118.5 . . ?
C20A C21A C17A 108.0 . . ?
C20A C21A Zr2 73.69(14) . . ?
C17A C21A Zr2 73.51(14) . . ?
C20A C21A H21A 126.0 . . ?
C17A C21A H21A 126.0 . . ?
Zr2 C21A H21A 118.7 . . ?
C21B C17B C18B 108.0 . . ?
C21B C17B Zr2 74.50(10) . . ?
C18B C17B Zr2 72.94(10) . . ?
C21B C17B H17B 126.0 . . ?
C18B C17B H17B 126.0 . . ?
Zr2 C17B H17B 118.5 . . ?
C19B C18B C17B 108.0 . . ?
C19B C18B Zr2 73.86(10) . . ?
C17B C18B Zr2 74.47(10) . . ?
C19B C18B H18B 126.0 . . ?
C17B C18B H18B 126.0 . . ?
Zr2 C18B H18B 117.7 . . ?
C18B C19B C20B 108.0 . . ?
C18B C19B Zr2 73.46(10) . . ?
C20B C19B Zr2 74.63(10) . . ?
C18B C19B H19B 126.0 . . ?
C20B C19B H19B 126.0 . . ?
Zr2 C19B H19B 117.9 . . ?
C21B C20B C19B 108.0 . . ?
C21B C20B Zr2 74.21(10) . . ?
C19B C20B Zr2 72.87(10) . . ?
C21B C20B H20B 126.0 . . ?
C19B C20B H20B 126.0 . . ?
Zr2 C20B H20B 118.8 . . ?
C17B C21B C20B 108.0 . . ?
C17B C21B Zr2 73.16(10) . . ?
C20B C21B Zr2 73.50(10) . . ?
C17B C21B H21B 126.0 . . ?
C20B C21B H21B 126.0 . . ?
Zr2 C21B H21B 119.2 . . ?
C28A C27A C32A 120.0 . . ?
C28A C27A C33A 119.0(3) . . ?
C32A C27A C33A 120.9(3) . . ?
C29A C28A C27A 120.0 . . ?
C29A C28A H28A 120.0 . . ?
C27A C28A H28A 120.0 . . ?
C28A C29A C30A 120.0 . . ?
C28A C29A H29A 120.0 . . ?
C30A C29A H29A 120.0 . . ?
C29A C30A C31A 120.0 . . ?
C29A C30A H30A 120.0 . . ?
C31A C30A H30A 120.0 . . ?
C32A C31A C30A 120.0 . . ?
C32A C31A H31A 120.0 . . ?
C30A C31A H31A 120.0 . . ?
C31A C32A C27A 120.0 . . ?
C31A C32A H32A 120.0 . . ?
C27A C32A H32A 120.0 . . ?
C27A C33A H33A 109.5 . . ?
C27A C33A H33B 109.5 . . ?
H33A C33A H33B 109.5 . . ?
C27A C33A H33C 109.5 . . ?
H33A C33A H33C 109.5 . . ?
H33B C33A H33C 109.5 . . ?
C28B C27B C32B 120.0 . . ?
C28B C27B C33B 118.8(10) . . ?
C32B C27B C33B 121.1(10) . . ?
C27B C28B C29B 120.0 . . ?
C27B C28B H28B 120.0 . . ?
C29B C28B H28B 120.0 . . ?
C28B C29B C30B 120.0 . . ?
C28B C29B H29B 120.0 . . ?
C30B C29B H29B 120.0 . . ?
C31B C30B C29B 120.0 . . ?
C31B C30B H30B 120.0 . . ?
C29B C30B H30B 120.0 . . ?
C30B C31B C32B 120.0 . . ?
C30B C31B H31B 120.0 . . ?
C32B C31B H31B 120.0 . . ?
C31B C32B C27B 120.0 . . ?
C31B C32B H32B 120.0 . . ?
C27B C32B H32B 120.0 . . ?
C27B C33B H33D 109.5 . . ?
C27B C33B H33E 109.5 . . ?
H33D C33B H33E 109.5 . . ?
C27B C33B H33F 109.5 . . ?
H33D C33B H33F 109.5 . . ?
H33E C33B H33F 109.5 . . ?

loop_
_geom_bond_atom_site_label_1
_geom_bond_atom_site_label_2
_geom_bond_distance
_geom_bond_site_symmetry_2
_geom_bond_publ_flag
C1 Zr1 2.4742(15) . ?
C1 Zr2 2.5200(15) . ?
C1 H1A 0.897(15) . ?
C1 H1B 0.847(15) . ?
C1 H1C 0.898(15) . ?
C2 C3 1.277(2) . ?
C2 Zr2 2.1243(16) . ?
C2 Zr1 2.3527(16) . ?
C3 Si1 1.8372(17) . ?
C3 Zr1 2.3190(16) . ?
C4 Si1 1.859(2) . ?
C4 H4A 0.9800 . ?
C4 H4B 0.9800 . ?
C4 H4C 0.9800 . ?
C5 Si1 1.863(2) . ?
C5 H5A 0.9800 . ?
C5 H5B 0.9800 . ?
C5 H5C 0.9800 . ?
C6 Si1 1.858(3) . ?
C6 H6A 0.9800 . ?
C6 H6B 0.9800 . ?
C6 H6C 0.9800 . ?
C12 C13 1.394(3) . ?
C12 C16 1.415(3) . ?
C12 Zr1 2.531(2) . ?
C12 H12 0.9500 . ?
C13 C14 1.406(3) . ?
C13 Zr1 2.5377(19) . ?
C13 H13 0.9500 . ?
C14 C15 1.407(3) . ?
C14 Zr1 2.5395(19) . ?
C14 H14 0.9500 . ?
C15 C16 1.393(3) . ?
C15 Zr1 2.5821(18) . ?
C15 H15 0.9500 . ?
C16 Zr1 2.5697(18) . ?
C16 H16 0.9500 . ?
C22 C23 1.393(3) . ?
C22 C26 1.402(3) . ?
C22 Zr2 2.5026(18) . ?
C22 H22 0.9500 . ?
C23 C24 1.406(3) . ?
C23 Zr2 2.5328(18) . ?
C23 H23 0.9500 . ?
C24 C25 1.406(3) . ?
C24 Zr2 2.5249(18) . ?
C24 H24 0.9500 . ?
C25 C26 1.392(3) . ?
C25 Zr2 2.4966(17) . ?
C25 H25 0.9500 . ?
C26 Zr2 2.4912(17) . ?
C26 H26 0.9500 . ?
Zr1 C11B 2.525(5) . ?
Zr1 C10B 2.539(5) . ?
Zr1 C7B 2.539(5) . ?
Zr1 C10A 2.543(6) . ?
Zr1 C9A 2.555(5) . ?
Zr1 C9B 2.562(4) . ?
Zr2 C18B 2.497(3) . ?
Zr2 C19B 2.502(3) . ?
Zr2 C17B 2.517(3) . ?
Zr2 C18A 2.517(4) . ?
Zr2 C19A 2.520(4) . ?
Zr2 C20B 2.525(3) . ?
Zr2 H1A 2.10(2) . ?
C7A C11A 1.387(4) . ?
C7A C8A 1.387(4) . ?
C7A H7A 0.9500 . ?
C8A C9A 1.387(4) . ?
C8A H8A 0.9500 . ?
C9A C10A 1.387(4) . ?
C9A H9A 0.9500 . ?
C10A C11A 1.387(4) . ?
C10A H10A 0.9500 . ?
C11A H11A 0.9500 . ?
C7B C8B 1.395(3) . ?
C7B C11B 1.395(3) . ?
C7B H7B 0.9500 . ?
C8B C9B 1.395(3) . ?
C8B H8B 0.9500 . ?
C9B C10B 1.395(3) . ?
C9B H9B 0.9500 . ?
C10B C11B 1.395(3) . ?
C10B H10B 0.9500 . ?
C11B H11B 0.9500 . ?
C17A C21A 1.406(3) . ?
C17A C18A 1.406(3) . ?
C17A H17A 0.9500 . ?
C18A C19A 1.406(3) . ?
C18A H18A 0.9500 . ?
C19A C20A 1.406(3) . ?
C19A H19A 0.9500 . ?
C20A C21A 1.405(3) . ?
C20A H20A 0.9500 . ?
C21A H21A 0.9500 . ?
C17B C21B 1.407(2) . ?
C17B C18B 1.407(2) . ?
C17B H17B 0.9500 . ?
C18B C19B 1.406(2) . ?
C18B H18B 0.9500 . ?
C19B C20B 1.407(2) . ?
C19B H19B 0.9500 . ?
C20B C21B 1.407(2) . ?
C20B H20B 0.9500 . ?
C21B H21B 0.9500 . ?
C27A C28A 1.3900 . ?
C27A C32A 1.3900 . ?
C27A C33A 1.480(5) . ?
C28A C29A 1.3900 . ?
C28A H28A 0.9500 . ?
C29A C30A 1.3900 . ?
C29A H29A 0.9500 . ?
C30A C31A 1.3900 . ?
C30A H30A 0.9500 . ?
C31A C32A 1.3900 . ?
C31A H31A 0.9500 . ?
C32A H32A 0.9500 . ?
C33A H33A 0.9800 . ?
C33A H33B 0.9800 . ?
C33A H33C 0.9800 . ?
C27B C28B 1.3900 . ?
C27B C32B 1.3900 . ?
C27B C33B 1.502(15) . ?
C28B C29B 1.3900 . ?
C28B H28B 0.9500 . ?
C29B C30B 1.3900 . ?
C29B H29B 0.9500 . ?
C30B C31B 1.3900 . ?
C30B H30B 0.9500 . ?
C31B C32B 1.3900 . ?
C31B H31B 0.9500 . ?
C32B H32B 0.9500 . ?
C33B H33D 0.9800 . ?
C33B H33E 0.9800 . ?
C33B H33F 0.9800 . ?

loop_
_geom_torsion_atom_site_label_1
_geom_torsion_atom_site_label_2
_geom_torsion_atom_site_label_3
_geom_torsion_atom_site_label_4
_geom_torsion
_geom_torsion_site_symmetry_1
_geom_torsion_site_symmetry_2
_geom_torsion_site_symmetry_3
_geom_torsion_site_symmetry_4
_geom_torsion_publ_flag
Zr2 C2 C3 Si1 169.3(6) . . . . ?
Zr1 C2 C3 Si1 177.94(19) . . . . ?
Zr2 C2 C3 Zr1 -8.6(7) . . . . ?
C16 C12 C13 C14 2.4(2) . . . . ?
Zr1 C12 C13 C14 -66.38(14) . . . . ?
C16 C12 C13 Zr1 68.75(14) . . . . ?
C12 C13 C14 C15 -2.6(2) . . . . ?
Zr1 C13 C14 C15 -68.84(13) . . . . ?
C12 C13 C14 Zr1 66.22(15) . . . . ?
C13 C14 C15 C16 1.8(2) . . . . ?
Zr1 C14 C15 C16 -65.73(13) . . . . ?
C13 C14 C15 Zr1 67.57(14) . . . . ?
C14 C15 C16 C12 -0.4(2) . . . . ?
Zr1 C15 C16 C12 -65.17(14) . . . . ?
C14 C15 C16 Zr1 64.79(13) . . . . ?
C13 C12 C16 C15 -1.2(2) . . . . ?
Zr1 C12 C16 C15 66.77(13) . . . . ?
C13 C12 C16 Zr1 -68.00(14) . . . . ?
C26 C22 C23 C24 0.9(2) . . . . ?
Zr2 C22 C23 C24 -65.59(13) . . . . ?
C26 C22 C23 Zr2 66.48(13) . . . . ?
C22 C23 C24 C25 -0.3(2) . . . . ?
Zr2 C23 C24 C25 -65.38(12) . . . . ?
C22 C23 C24 Zr2 65.06(13) . . . . ?
C23 C24 C25 C26 -0.4(2) . . . . ?
Zr2 C24 C25 C26 -66.78(13) . . . . ?
C23 C24 C25 Zr2 66.41(12) . . . . ?
C24 C25 C26 C22 0.9(2) . . . . ?
Zr2 C25 C26 C22 -66.71(13) . . . . ?
C24 C25 C26 Zr2 67.63(12) . . . . ?
C23 C22 C26 C25 -1.1(2) . . . . ?
Zr2 C22 C26 C25 66.62(13) . . . . ?
C23 C22 C26 Zr2 -67.74(13) . . . . ?
C2 C3 Si1 C6 4.7(2) . . . . ?
Zr1 C3 Si1 C6 -179.02(17) . . . . ?
C2 C3 Si1 C4 124.6(2) . . . . ?
Zr1 C3 Si1 C4 -59.05(19) . . . . ?
C2 C3 Si1 C5 -114.7(2) . . . . ?
Zr1 C3 Si1 C5 61.58(19) . . . . ?
C11A C7A C8A C9A 0.0 . . . . ?
Zr1 C7A C8A C9A 66.1(2) . . . . ?
C11A C7A C8A Zr1 -66.1(2) . . . . ?
C7A C8A C9A C10A 0.0 . . . . ?
Zr1 C8A C9A C10A 67.2(2) . . . . ?
C7A C8A C9A Zr1 -67.2(2) . . . . ?
C8A C9A C10A C11A 0.0 . . . . ?
Zr1 C9A C10A C11A 68.5(2) . . . . ?
C8A C9A C10A Zr1 -68.5(2) . . . . ?
C8A C7A C11A C10A 0.0 . . . . ?
Zr1 C7A C11A C10A -66.6(2) . . . . ?
C8A C7A C11A Zr1 66.6(2) . . . . ?
C9A C10A C11A C7A 0.0 . . . . ?
Zr1 C10A C11A C7A 68.2(2) . . . . ?
C9A C10A C11A Zr1 -68.2(2) . . . . ?
C11B C7B C8B C9B 0.0 . . . . ?
Zr1 C7B C8B C9B 66.61(19) . . . . ?
C11B C7B C8B Zr1 -66.61(18) . . . . ?
C7B C8B C9B C10B 0.0 . . . . ?
Zr1 C8B C9B C10B 65.97(18) . . . . ?
C7B C8B C9B Zr1 -65.97(18) . . . . ?
C8B C9B C10B C11B 0.0 . . . . ?
Zr1 C9B C10B C11B 66.62(18) . . . . ?
C8B C9B C10B Zr1 -66.62(18) . . . . ?
C8B C7B C11B C10B 0.0 . . . . ?
Zr1 C7B C11B C10B -67.68(17) . . . . ?
C8B C7B C11B Zr1 67.67(17) . . . . ?
C9B C10B C11B C7B 0.0 . . . . ?
Zr1 C10B C11B C7B 67.68(18) . . . . ?
C9B C10B C11B Zr1 -67.68(18) . . . . ?
C21A C17A C18A C19A 0.0 . . . . ?
Zr2 C17A C18A C19A 66.76(15) . . . . ?
C21A C17A C18A Zr2 -66.76(15) . . . . ?
C17A C18A C19A C20A 0.0 . . . . ?
Zr2 C18A C19A C20A 67.00(14) . . . . ?
C17A C18A C19A Zr2 -67.00(14) . . . . ?
C18A C19A C20A C21A 0.0 . . . . ?
Zr2 C19A C20A C21A 66.57(14) . . . . ?
C18A C19A C20A Zr2 -66.57(14) . . . . ?
C19A C20A C21A C17A 0.0 . . . . ?
Zr2 C20A C21A C17A 66.05(14) . . . . ?
C19A C20A C21A Zr2 -66.06(14) . . . . ?
C18A C17A C21A C20A 0.0 . . . . ?
Zr2 C17A C21A C20A -66.17(14) . . . . ?
C18A C17A C21A Zr2 66.18(14) . . . . ?
C21B C17B C18B C19B 0.0 . . . . ?
Zr2 C17B C18B C19B 66.82(11) . . . . ?
C21B C17B C18B Zr2 -66.82(11) . . . . ?
C17B C18B C19B C20B 0.0 . . . . ?
Zr2 C18B C19B C20B 67.22(10) . . . . ?
C17B C18B C19B Zr2 -67.22(10) . . . . ?
C18B C19B C20B C21B 0.0 . . . . ?
Zr2 C19B C20B C21B 66.44(10) . . . . ?
C18B C19B C20B Zr2 -66.44(10) . . . . ?
C18B C17B C21B C20B 0.0 . . . . ?
Zr2 C17B C21B C20B -65.78(10) . . . . ?
C18B C17B C21B Zr2 65.78(10) . . . . ?
C19B C20B C21B C17B 0.0 . . . . ?
Zr2 C20B C21B C17B 65.56(10) . . . . ?
C19B C20B C21B Zr2 -65.56(10) . . . . ?
C32A C27A C28A C29A 0.0 . . . . ?
C33A C27A C28A C29A 177.9(2) . . . . ?
C27A C28A C29A C30A 0.0 . . . . ?
C28A C29A C30A C31A 0.0 . . . . ?
C29A C30A C31A C32A 0.0 . . . . ?
C30A C31A C32A C27A 0.0 . . . . ?
C28A C27A C32A C31A 0.0 . . . . ?
C33A C27A C32A C31A -177.8(3) . . . . ?
C32B C27B C28B C29B 0.0 . . . . ?
C33B C27B C28B C29B -177.3(9) . . . . ?
C27B C28B C29B C30B 0.0 . . . . ?
C28B C29B C30B C31B 0.0 . . . . ?
C29B C30B C31B C32B 0.0 . . . . ?
C30B C31B C32B C27B 0.0 . . . . ?
C28B C27B C32B C31B 0.0 . . . . ?
C33B C27B C32B C31B 177.2(9) . . . . ?
